data_7234940
loop_
_publ_author_name
'Oliveira, Willian X. C.'
'do Pim, Walace D.'
'Pinheiro, Carlos B.'
'Journaux, Yves'
'Julve, Miguel'
'Pereira, Cynthia L. M.'

_publ_section_title
;
 Monitoring the hydrogen bond net configuration and the dimensionality of
 aniline and phenyloxamate by adding 1H-pyrazole and isoxazole as
 substituents for molecular self-recognition
;
_journal_issue 17
_journal_name_full CrystEngComm
_journal_page_first 2818
_journal_paper_doi 10.1039/C9CE00215D
_journal_volume 21
_journal_year 2019
_chemical_formula_sum 'C54 H90 N8 O7'
_chemical_formula_weight 963.33
_space_group_crystal_system monoclinic
_space_group_IT_number 14
_space_group_name_Hall '-P 2ybc'
_space_group_name_H-M_alt 'P 1 21/c 1'
_atom_sites_solution_hydrogens mixed
_audit_creation_method SHELXL-2018/1
_audit_update_record
;
2018-05-14 deposited with the CCDC.	2019-03-28 downloaded from the CCDC.
;
_cell_angle_alpha 90
_cell_angle_beta 104.661(8)
_cell_angle_gamma 90
_cell_formula_units_Z 8
_cell_length_a 17.8761(15)
_cell_length_b 20.1749(11)
_cell_length_c 31.536(3)
_cell_measurement_reflns_used 9105
_cell_measurement_temperature 120(2)
_cell_measurement_theta_max 25.8240
_cell_measurement_theta_min 2.1960
_cell_volume 11003.1(16)
_computing_cell_refinement 'CrysAlisPro 1.171.38.41 (Rigaku OD, 2015)'
_computing_data_collection 'CrysAlisPro 1.171.38.41 (Rigaku OD, 2015)'
_computing_data_reduction 'CrysAlisPro 1.171.38.41 (Rigaku OD, 2015)'
_computing_structure_refinement 'SHELXL-2018/1 (Sheldrick, 2018)'
_diffrn_ambient_temperature 120(2)
_diffrn_measured_fraction_theta_full 0.999
_diffrn_measured_fraction_theta_max 0.999
_diffrn_measurement_device_type 'Saxi-CrysAlisPro-abstract goniometer imported S'
_diffrn_measurement_method '\w and \f scans'
_diffrn_radiation_type MoK\a
_diffrn_radiation_wavelength 0.71073
_diffrn_reflns_av_R_equivalents 0.1025
_diffrn_reflns_av_unetI/netI 0.0933
_diffrn_reflns_Laue_measured_fraction_full 0.999
_diffrn_reflns_Laue_measured_fraction_max 0.999
_diffrn_reflns_limit_h_max 22
_diffrn_reflns_limit_h_min -20
_diffrn_reflns_limit_k_max 25
_diffrn_reflns_limit_k_min -25
_diffrn_reflns_limit_l_max 39
_diffrn_reflns_limit_l_min -39
_diffrn_reflns_number 149679
_diffrn_reflns_point_group_measured_fraction_full 0.999
_diffrn_reflns_point_group_measured_fraction_max 0.999
_diffrn_reflns_theta_full 25.242
_diffrn_reflns_theta_max 26.372
_diffrn_reflns_theta_min 1.551
_diffrn_source 'fine-focus sealed X-ray tube'
_exptl_absorpt_coefficient_mu 0.077
_exptl_absorpt_correction_T_max 1.00000
_exptl_absorpt_correction_T_min 0.93007
_exptl_absorpt_correction_type multi-scan
_exptl_absorpt_process_details
;
CrysAlisPro 1.171.38.41 (Rigaku Oxford Diffraction, 2015)
Empirical absorption correction using spherical harmonics,
 implemented in SCALE3 ABSPACK scaling algorithm.
;
_exptl_crystal_colour colorless
_exptl_crystal_density_diffrn 1.163
_exptl_crystal_description block
_exptl_crystal_F_000 4208
_exptl_crystal_size_max 0.170
_exptl_crystal_size_mid 0.100
_exptl_crystal_size_min 0.080
_refine_diff_density_max 1.504
_refine_diff_density_min -0.425
_refine_diff_density_rms 0.078
_refine_ls_extinction_coef 0.00088(15)
_refine_ls_extinction_expression Fc^*^=kFc[1+0.001xFc^2^\l^3^/sin(2\q)]^-1/4^
_refine_ls_extinction_method 'SHELXL-2018/1 (Sheldrick 2018)'
_refine_ls_goodness_of_fit_ref 1.052
_refine_ls_hydrogen_treatment mixed
_refine_ls_matrix_type full
_refine_ls_number_parameters 1262
_refine_ls_number_reflns 22505
_refine_ls_number_restraints 8
_refine_ls_restrained_S_all 1.052
_refine_ls_R_factor_all 0.1360
_refine_ls_R_factor_gt 0.0760
_refine_ls_shift/su_max 0.000
_refine_ls_shift/su_mean 0.000
_refine_ls_structure_factor_coef Fsqd
_refine_ls_weighting_details 'w=1/[\s^2^(Fo^2^)+(0.1038P)^2^+2.9447P] where P=(Fo^2^+2Fc^2^)/3'
_refine_ls_weighting_scheme calc
_refine_ls_wR_factor_gt 0.1947
_refine_ls_wR_factor_ref 0.2331
_reflns_Friedel_coverage 0.000
_reflns_number_gt 13017
_reflns_number_total 22505
_reflns_threshold_expression 'I > 2\s(I)'
_cod_data_source_file c9ce00215d2.cif
_cod_data_source_block shelx_CCDC4
_cod_original_cell_volume 11003.0(15)
_cod_original_sg_symbol_H-M 'P 21/c'
_cod_database_code 7234940
_shelx_shelxl_version_number 2018/1
_shelx_space_group_comment
;
The symmetry employed for this shelxl refinement is uniquely defined
by the following loop, which should always be used as a source of
symmetry information in preference to the above space-group names.
They are only intended as comments.
;
_shelx_estimated_absorpt_t_min 0.987
_shelx_estimated_absorpt_t_max 0.994

loop_
_space_group_symop_operation_xyz
'x, y, z'
'-x, y+1/2, -z+1/2'
'-x, -y, -z'
'x, -y-1/2, z-1/2'

loop_
_atom_site_label
_atom_site_type_symbol
_atom_site_fract_x
_atom_site_fract_y
_atom_site_fract_z
_atom_site_U_iso_or_equiv
_atom_site_adp_type
_atom_site_occupancy
_atom_site_site_symmetry_order
_atom_site_calc_flag
_atom_site_refinement_flags_posn
_atom_site_refinement_flags_adp
_atom_site_refinement_flags_occupancy
_atom_site_disorder_assembly
_atom_site_disorder_group
C55 C 0.2854(4) 0.6133(4) 0.1038(2) 0.073(3) Uani 0.599(7) 1 d . . P A 1
H55A H 0.319081 0.647516 0.120755 0.109 Uiso 0.599(7) 1 calc R U P A 1
H55B H 0.316046 0.583962 0.089999 0.109 Uiso 0.599(7) 1 calc R U P A 1
H55C H 0.244635 0.634364 0.081131 0.109 Uiso 0.599(7) 1 calc R U P A 1
C55A C 0.1937(5) 0.6413(4) 0.1275(3) 0.054(3) Uiso 0.401(7) 1 d . . P A 2
H55D H 0.223757 0.680649 0.139534 0.081 Uiso 0.401(7) 1 calc R U P A 2
H55E H 0.167653 0.649020 0.096568 0.081 Uiso 0.401(7) 1 calc R U P A 2
H55F H 0.154998 0.632442 0.143891 0.081 Uiso 0.401(7) 1 calc R U P A 2
C1 C 0.88718(16) 0.52952(13) 0.24949(10) 0.0287(7) Uani 1 1 d . . . . .
C2 C 0.87267(16) 0.60499(13) 0.24647(10) 0.0269(7) Uani 1 1 d . . . . .
C3 C 0.77166(15) 0.68743(13) 0.24799(9) 0.0254(6) Uani 1 1 d . . . . .
C4 C 0.79602(16) 0.73928(13) 0.22584(10) 0.0288(7) Uani 1 1 d . . . . .
H4 H 0.834446 0.732131 0.210315 0.035 Uiso 1 1 calc R U . . .
C5 C 0.76389(16) 0.80129(13) 0.22659(10) 0.0290(7) Uani 1 1 d . . . . .
H5 H 0.781125 0.836457 0.211404 0.035 Uiso 1 1 calc R U . . .
C6 C 0.70761(15) 0.81439(13) 0.24854(10) 0.0264(7) Uani 1 1 d . . . . .
C7 C 0.68443(17) 0.76145(14) 0.27058(10) 0.0316(7) Uani 1 1 d . . . . .
H7 H 0.646296 0.768550 0.286313 0.038 Uiso 1 1 calc R U . . .
C8 C 0.71537(16) 0.69937(14) 0.27010(10) 0.0309(7) Uani 1 1 d . . . . .
H8 H 0.697916 0.664129 0.285131 0.037 Uiso 1 1 calc R U . . .
C9 C 0.59859(17) 0.89342(14) 0.25194(10) 0.0324(7) Uani 1 1 d . . . . .
H9 H 0.561413 0.861578 0.255377 0.039 Uiso 1 1 calc R U . . .
C10 C 0.67236(16) 0.88008(13) 0.24843(9) 0.0262(6) Uani 1 1 d . . . . .
C11 C 0.70225(16) 0.94297(13) 0.24418(10) 0.0287(7) Uani 1 1 d . . . . .
H11 H 0.752995 0.950542 0.241002 0.034 Uiso 1 1 calc R U . . .
C12 C 0.39353(16) 0.01050(13) 0.25426(9) 0.0260(6) Uani 1 1 d . . . . .
C13 C 0.37847(16) -0.06557(14) 0.25060(11) 0.0316(7) Uani 1 1 d . . . . .
C14 C 0.27561(15) -0.14678(12) 0.25195(9) 0.0227(6) Uani 1 1 d . . . . .
C15 C 0.30620(16) -0.20169(13) 0.23529(10) 0.0314(7) Uani 1 1 d . . . . .
H15 H 0.351216 -0.197084 0.224740 0.038 Uiso 1 1 calc R U . . .
C16 C 0.27065(16) -0.26303(13) 0.23419(10) 0.0311(7) Uani 1 1 d . . . . .
H16 H 0.291903 -0.299976 0.222645 0.037 Uiso 1 1 calc R U . . .
C17 C 0.20508(15) -0.27209(13) 0.24940(9) 0.0235(6) Uani 1 1 d . . . . .
C18 C 0.17664(16) -0.21683(13) 0.26681(9) 0.0258(6) Uani 1 1 d . . . . .
H18 H 0.132770 -0.221723 0.278375 0.031 Uiso 1 1 calc R U . . .
C19 C 0.21044(16) -0.15539(13) 0.26769(9) 0.0270(7) Uani 1 1 d . . . . .
H19 H 0.188962 -0.118522 0.279188 0.032 Uiso 1 1 calc R U . . .
C20 C 0.09054(16) -0.34709(13) 0.24872(10) 0.0271(7) Uani 1 1 d . . . . .
H20 H 0.055105 -0.314310 0.253127 0.033 Uiso 1 1 calc R U . . .
C21 C 0.16499(15) -0.33609(13) 0.24630(9) 0.0232(6) Uani 1 1 d . . . . .
C22 C 0.19136(16) -0.39947(12) 0.23925(9) 0.0233(6) Uani 1 1 d . . . . .
H22 H 0.241685 -0.408329 0.235807 0.028 Uiso 1 1 calc R U . . .
C23 C 0.36372(15) 0.00973(13) 0.00887(9) 0.0227(6) Uani 1 1 d . . . . .
C24 C 0.37806(16) 0.08460(13) 0.01802(9) 0.0239(6) Uani 1 1 d . . . . .
C25 C 0.47895(15) 0.16834(12) 0.01695(9) 0.0206(6) Uani 1 1 d . . . . .
C26 C 0.44498(16) 0.22431(13) 0.02938(10) 0.0262(6) Uani 1 1 d . . . . .
H26 H 0.399243 0.220228 0.039297 0.031 Uiso 1 1 calc R U . . .
C27 C 0.47741(15) 0.28618(13) 0.02739(9) 0.0254(6) Uani 1 1 d . . . . .
H27 H 0.453365 0.324089 0.036006 0.031 Uiso 1 1 calc R U . . .
C28 C 0.54415(14) 0.29416(12) 0.01314(9) 0.0214(6) Uani 1 1 d . . . . .
C29 C 0.57724(16) 0.23739(13) 0.00068(10) 0.0275(7) Uani 1 1 d . . . . .
H29 H 0.622837 0.241417 -0.009375 0.033 Uiso 1 1 calc R U . . .
C30 C 0.54575(15) 0.17550(13) 0.00251(10) 0.0287(7) Uani 1 1 d . . . . .
H30 H 0.569769 0.137599 -0.006121 0.034 Uiso 1 1 calc R U . . .
C31 C 0.65576(16) 0.36927(12) 0.00810(10) 0.0259(6) Uani 1 1 d . . . . .
H31 H 0.692503 0.335811 0.006786 0.031 Uiso 1 1 calc R U . . .
C32 C 0.58150(15) 0.35892(12) 0.01112(9) 0.0214(6) Uani 1 1 d . . . . .
C33 C 0.55195(15) 0.42346(12) 0.01220(9) 0.0231(6) Uani 1 1 d . . . . .
H33 H 0.501063 0.433005 0.014471 0.028 Uiso 1 1 calc R U . . .
C34 C 0.14096(15) 0.50905(13) 0.00169(10) 0.0252(6) Uani 1 1 d . . . . .
C35 C 0.12911(15) 0.58506(13) -0.00013(10) 0.0246(6) Uani 1 1 d . . . . .
C36 C 0.02919(15) 0.66807(12) 0.00427(9) 0.0218(6) Uani 1 1 d . . . . .
C37 C 0.06586(16) 0.72428(13) -0.00486(10) 0.0306(7) Uani 1 1 d . . . . .
H37 H 0.114011 0.721007 -0.012300 0.037 Uiso 1 1 calc R U . . .
C38 C 0.03188(16) 0.78596(13) -0.00310(10) 0.0307(7) Uani 1 1 d . . . . .
H38 H 0.057125 0.824431 -0.009969 0.037 Uiso 1 1 calc R U . . .
C39 C -0.03719(15) 0.79300(12) 0.00829(9) 0.0243(6) Uani 1 1 d . . . . .
C40 C -0.07226(16) 0.73562(13) 0.01833(10) 0.0278(7) Uani 1 1 d . . . . .
H40 H -0.119185 0.738885 0.027127 0.033 Uiso 1 1 calc R U . . .
C41 C -0.04018(15) 0.67415(13) 0.01576(9) 0.0254(6) Uani 1 1 d . . . . .
H41 H -0.065971 0.635549 0.021947 0.030 Uiso 1 1 calc R U . . .
C42 C -0.15292(16) 0.86720(13) 0.00368(10) 0.0279(7) Uani 1 1 d . . . . .
H42 H -0.191656 0.833825 -0.001164 0.034 Uiso 1 1 calc R U . . .
C43 C -0.07526(15) 0.85726(12) 0.00893(9) 0.0233(6) Uani 1 1 d . . . . .
C44 C -0.04432(16) 0.92164(12) 0.01450(9) 0.0253(6) Uani 1 1 d . . . . .
H44 H 0.009044 0.931338 0.018610 0.030 Uiso 1 1 calc R U . . .
C48 C 0.12501(18) 0.38345(14) 0.10070(10) 0.0339(7) Uani 1 1 d . . . . .
H48A H 0.134489 0.407456 0.075175 0.041 Uiso 1 1 calc R U . . .
H48B H 0.078878 0.355153 0.089864 0.041 Uiso 1 1 calc R U . . .
C49 C 0.19356(19) 0.33922(15) 0.11935(11) 0.0410(8) Uani 1 1 d . . . . .
H49A H 0.183356 0.312213 0.143486 0.049 Uiso 1 1 calc R U . . .
H49B H 0.239870 0.366777 0.131460 0.049 Uiso 1 1 calc R U . . .
C50 C 0.2086(2) 0.29390(17) 0.08392(12) 0.0504(9) Uani 1 1 d . . . . .
H50A H 0.162138 0.266419 0.072008 0.061 Uiso 1 1 calc R U . . .
H50B H 0.217877 0.321206 0.059667 0.061 Uiso 1 1 calc R U . . .
C51 C 0.2775(2) 0.24898(18) 0.10106(14) 0.0617(11) Uani 1 1 d . . . . .
H51A H 0.285110 0.220688 0.077244 0.093 Uiso 1 1 calc R U . . .
H51B H 0.323822 0.275986 0.112345 0.093 Uiso 1 1 calc R U . . .
H51C H 0.268097 0.221211 0.124684 0.093 Uiso 1 1 calc R U . . .
C52 C 0.17307(18) 0.48201(14) 0.14746(10) 0.0346(7) Uani 1 1 d . . . . .
H52A H 0.218493 0.457151 0.164561 0.042 Uiso 1 1 calc R U . . .
H52B H 0.158453 0.514413 0.167532 0.042 Uiso 1 1 calc R U . . .
C53 C 0.19723(19) 0.52011(15) 0.11151(11) 0.0423(8) Uani 1 1 d . . . . .
H53A H 0.150874 0.538505 0.090686 0.051 Uiso 1 1 calc R U . . .
H53B H 0.223295 0.489757 0.095143 0.051 Uiso 1 1 calc R U . . .
C54 C 0.2523(2) 0.57668(18) 0.13149(15) 0.0650(12) Uani 1 1 d . . . . .
H54A H 0.223654 0.607712 0.145920 0.078 Uiso 1 1 calc R U . A 1
H54B H 0.294742 0.557538 0.154749 0.078 Uiso 1 1 calc R U . A 1
C56 C 0.09484(17) 0.40085(15) 0.17337(10) 0.0340(7) Uani 1 1 d . . . . .
H56A H 0.141836 0.375139 0.187224 0.041 Uiso 1 1 calc R U . . .
H56B H 0.088938 0.435828 0.194304 0.041 Uiso 1 1 calc R U . . .
C57 C 0.02588(18) 0.35522(15) 0.16597(11) 0.0386(8) Uani 1 1 d . . . . .
H57A H 0.023909 0.327424 0.139836 0.046 Uiso 1 1 calc R U . . .
H57B H -0.022032 0.382021 0.160139 0.046 Uiso 1 1 calc R U . . .
C58 C 0.02944(19) 0.31080(15) 0.20521(11) 0.0391(8) Uani 1 1 d . . . . .
H58A H -0.014867 0.279754 0.197965 0.047 Uiso 1 1 calc R U . . .
H58B H 0.077374 0.284070 0.210678 0.047 Uiso 1 1 calc R U . . .
C59 C 0.0279(2) 0.34735(17) 0.24681(11) 0.0469(9) Uani 1 1 d . . . . .
H59A H 0.030370 0.315355 0.270511 0.070 Uiso 1 1 calc R U . . .
H59B H 0.072354 0.377363 0.254820 0.070 Uiso 1 1 calc R U . . .
H59C H -0.020041 0.373040 0.242086 0.070 Uiso 1 1 calc R U . . .
C60 C 0.03399(17) 0.46968(14) 0.10767(10) 0.0345(7) Uani 1 1 d . . . . .
H60A H 0.043197 0.488526 0.080446 0.041 Uiso 1 1 calc R U . . .
H60B H -0.008233 0.436792 0.099026 0.041 Uiso 1 1 calc R U . . .
C61 C 0.00719(19) 0.52518(16) 0.13312(12) 0.0432(9) Uani 1 1 d . . . . .
H61A H 0.001419 0.507845 0.161492 0.052 Uiso 1 1 calc R U . . .
H61B H 0.046491 0.560847 0.139267 0.052 Uiso 1 1 calc R U . . .
C62 C -0.0686(2) 0.55280(17) 0.10731(12) 0.0514(10) Uani 1 1 d . . . . .
H62A H -0.108525 0.517769 0.103703 0.062 Uiso 1 1 calc R U . . .
H62B H -0.063808 0.565188 0.077741 0.062 Uiso 1 1 calc R U . . .
C63 C -0.0953(2) 0.61251(18) 0.12821(16) 0.0688(13) Uani 1 1 d . . . . .
H63A H -0.144858 0.627972 0.109768 0.103 Uiso 1 1 calc R U . . .
H63B H -0.101520 0.600459 0.157225 0.103 Uiso 1 1 calc R U . . .
H63C H -0.056756 0.647927 0.131236 0.103 Uiso 1 1 calc R U . . .
C64 C 0.4920(3) 0.7396(2) -0.15330(16) 0.0890(17) Uani 1 1 d . . . . .
H64A H 0.508471 0.718752 -0.177517 0.134 Uiso 1 1 calc R U . . .
H64B H 0.537063 0.758159 -0.132259 0.134 Uiso 1 1 calc R U . . .
H64C H 0.467375 0.706277 -0.138651 0.134 Uiso 1 1 calc R U . . .
C65 C 0.4347(2) 0.7945(2) -0.17107(14) 0.0718(13) Uani 1 1 d . . . . .
H65A H 0.459810 0.826946 -0.186544 0.086 Uiso 1 1 calc R U . . .
H65B H 0.390265 0.775171 -0.192922 0.086 Uiso 1 1 calc R U . . .
C66 C 0.40535(19) 0.82975(17) -0.13802(12) 0.0450(9) Uani 1 1 d . . . . .
H66A H 0.447670 0.856231 -0.119300 0.054 Uiso 1 1 calc R U . . .
H66B H 0.388017 0.797120 -0.119074 0.054 Uiso 1 1 calc R U . . .
C67 C 0.33878(17) 0.87510(15) -0.15863(10) 0.0328(7) Uani 1 1 d . . . . .
H67A H 0.357690 0.908945 -0.176144 0.039 Uiso 1 1 calc R U . . .
H67B H 0.298781 0.848655 -0.179136 0.039 Uiso 1 1 calc R U . . .
C68 C 0.35521(18) 0.96159(14) -0.10033(10) 0.0334(7) Uani 1 1 d . . . . .
H68A H 0.331939 0.978303 -0.077050 0.040 Uiso 1 1 calc R U . . .
H68B H 0.404355 0.939350 -0.085745 0.040 Uiso 1 1 calc R U . . .
C69 C 0.37340(18) 1.01991(14) -0.12567(10) 0.0356(8) Uani 1 1 d . . . . .
H69A H 0.324669 1.042038 -0.141086 0.043 Uiso 1 1 calc R U . . .
H69B H 0.399469 1.004206 -0.148015 0.043 Uiso 1 1 calc R U . . .
C70 C 0.4250(2) 1.06917(15) -0.09574(11) 0.0432(9) Uani 1 1 d . . . . .
H70A H 0.397502 1.086591 -0.074508 0.052 Uiso 1 1 calc R U . . .
H70B H 0.472110 1.046113 -0.078964 0.052 Uiso 1 1 calc R U . . .
C71 C 0.4482(2) 1.12629(17) -0.12041(13) 0.0539(10) Uani 1 1 d . . . . .
H71A H 0.481482 1.156669 -0.099656 0.081 Uiso 1 1 calc R U . . .
H71B H 0.476498 1.109430 -0.141046 0.081 Uiso 1 1 calc R U . . .
H71C H 0.401879 1.149915 -0.136589 0.081 Uiso 1 1 calc R U . . .
C72 C 0.22853(16) 0.94340(15) -0.15442(10) 0.0330(7) Uani 1 1 d . . . . .
H72A H 0.193596 0.908614 -0.170535 0.040 Uiso 1 1 calc R U . . .
H72B H 0.243135 0.972249 -0.176423 0.040 Uiso 1 1 calc R U . . .
C73 C 0.18428(18) 0.98472(16) -0.12869(11) 0.0386(8) Uani 1 1 d . . . . .
H73A H 0.164965 0.955929 -0.108349 0.046 Uiso 1 1 calc R U . . .
H73B H 0.218989 1.018438 -0.111140 0.046 Uiso 1 1 calc R U . . .
C74 C 0.1169(2) 1.0186(2) -0.16018(13) 0.0614(11) Uani 1 1 d . . . . .
H74A H 0.136688 1.045798 -0.181066 0.074 Uiso 1 1 calc R U . . .
H74B H 0.082187 0.984361 -0.177220 0.074 Uiso 1 1 calc R U . . .
C75 C 0.0718(2) 1.0614(2) -0.13751(15) 0.0680(12) Uani 1 1 d . . . . .
H75A H 0.029103 1.082039 -0.159209 0.102 Uiso 1 1 calc R U . . .
H75B H 0.051062 1.034536 -0.117243 0.102 Uiso 1 1 calc R U . . .
H75C H 0.105573 1.095985 -0.121090 0.102 Uiso 1 1 calc R U . . .
C76 C 0.27999(18) 0.86182(14) -0.09508(10) 0.0340(7) Uani 1 1 d . . . . .
H76A H 0.328044 0.840749 -0.077734 0.041 Uiso 1 1 calc R U . . .
H76B H 0.257244 0.887017 -0.074465 0.041 Uiso 1 1 calc R U . . .
C77 C 0.22416(18) 0.80804(15) -0.11577(11) 0.0383(8) Uani 1 1 d . . . . .
H77A H 0.172198 0.827499 -0.127525 0.046 Uiso 1 1 calc R U . . .
H77B H 0.241028 0.788175 -0.140524 0.046 Uiso 1 1 calc R U . . .
C78 C 0.2197(2) 0.75487(16) -0.08298(11) 0.0451(9) Uani 1 1 d . . . . .
H78A H 0.206587 0.775318 -0.057264 0.054 Uiso 1 1 calc R U . . .
H78B H 0.270948 0.733379 -0.072785 0.054 Uiso 1 1 calc R U . . .
C79 C 0.1592(2) 0.70240(16) -0.10267(12) 0.0500(9) Uani 1 1 d . . . . .
H79A H 0.157852 0.668677 -0.080497 0.075 Uiso 1 1 calc R U . . .
H79B H 0.108243 0.723401 -0.112302 0.075 Uiso 1 1 calc R U . . .
H79C H 0.172563 0.681488 -0.127813 0.075 Uiso 1 1 calc R U . . .
C80 C 0.5988(3) 0.5695(2) -0.12815(15) 0.0730(13) Uani 1 1 d . . . . .
H80A H 0.636713 0.597901 -0.108488 0.110 Uiso 1 1 calc R U . . .
H80B H 0.624722 0.542960 -0.146216 0.110 Uiso 1 1 calc R U . . .
H80C H 0.558931 0.597128 -0.147134 0.110 Uiso 1 1 calc R U . . .
C81 C 0.5613(3) 0.5237(2) -0.10115(14) 0.0700(13) Uani 1 1 d . . . . .
H81A H 0.602084 0.496691 -0.081570 0.084 Uiso 1 1 calc R U . . .
H81B H 0.536329 0.550830 -0.082487 0.084 Uiso 1 1 calc R U . . .
C82 C 0.5024(2) 0.47836(16) -0.12864(11) 0.0456(9) Uani 1 1 d . . . . .
H82A H 0.526491 0.452108 -0.148180 0.055 Uiso 1 1 calc R U . . .
H82B H 0.459979 0.504924 -0.147211 0.055 Uiso 1 1 calc R U . . .
C83 C 0.46970(19) 0.43190(15) -0.10000(10) 0.0391(8) Uani 1 1 d . . . . .
H83A H 0.452950 0.458672 -0.077745 0.047 Uiso 1 1 calc R U . . .
H83B H 0.511660 0.402217 -0.084210 0.047 Uiso 1 1 calc R U . . .
C84 C 0.5217(3) 0.3023(3) -0.22208(17) 0.1021(18) Uani 1 1 d . . . . .
H84A H 0.526482 0.271722 -0.245393 0.153 Uiso 1 1 calc R U . . .
H84B H 0.480996 0.334805 -0.233910 0.153 Uiso 1 1 calc R U . . .
H84C H 0.570913 0.325354 -0.210657 0.153 Uiso 1 1 calc R U . . .
C85 C 0.5008(2) 0.26344(17) -0.18518(12) 0.0500(9) Uani 1 1 d . . . . .
H85A H 0.541567 0.230027 -0.173893 0.060 Uiso 1 1 calc R U . . .
H85B H 0.451697 0.239474 -0.197134 0.060 Uiso 1 1 calc R U . . .
C86 C 0.4922(2) 0.30722(15) -0.14742(11) 0.0437(9) Uani 1 1 d . . . . .
H86A H 0.486674 0.279088 -0.122661 0.052 Uiso 1 1 calc R U . . .
H86B H 0.539100 0.334785 -0.137213 0.052 Uiso 1 1 calc R U . . .
C87 C 0.42181(19) 0.35172(15) -0.16181(10) 0.0377(8) Uani 1 1 d . . . . .
H87A H 0.376893 0.324317 -0.176712 0.045 Uiso 1 1 calc R U . . .
H87B H 0.431377 0.384195 -0.183380 0.045 Uiso 1 1 calc R U . . .
C88 C 0.2422(3) 0.1970(2) -0.09349(14) 0.0710(13) Uani 1 1 d . . . . .
H88A H 0.235193 0.167531 -0.070064 0.106 Uiso 1 1 calc R U . . .
H88B H 0.193698 0.220497 -0.106171 0.106 Uiso 1 1 calc R U . . .
H88C H 0.256687 0.170704 -0.116298 0.106 Uiso 1 1 calc R U . . .
C89 C 0.3051(2) 0.24651(18) -0.07490(12) 0.0559(10) Uani 1 1 d . . . . .
H89A H 0.353743 0.222559 -0.061613 0.067 Uiso 1 1 calc R U . . .
H89B H 0.290719 0.272379 -0.051482 0.067 Uiso 1 1 calc R U . . .
C90 C 0.31842(19) 0.29346(16) -0.10976(11) 0.0421(8) Uani 1 1 d . . . . .
H90A H 0.332123 0.267588 -0.133392 0.051 Uiso 1 1 calc R U . . .
H90B H 0.270057 0.317950 -0.122735 0.051 Uiso 1 1 calc R U . . .
C91 C 0.38232(19) 0.34227(15) -0.09106(10) 0.0371(8) Uani 1 1 d . . . . .
H91A H 0.429539 0.317179 -0.076714 0.045 Uiso 1 1 calc R U . . .
H91B H 0.367203 0.368777 -0.068143 0.045 Uiso 1 1 calc R U . . .
C92 C 0.3160(2) 0.58874(18) -0.13108(12) 0.0594(11) Uani 1 1 d . . . . .
H92A H 0.288596 0.629283 -0.143209 0.089 Uiso 1 1 calc R U . . .
H92B H 0.346625 0.597189 -0.101106 0.089 Uiso 1 1 calc R U . . .
H92C H 0.350360 0.575001 -0.149248 0.089 Uiso 1 1 calc R U . . .
C93 C 0.2577(2) 0.53408(18) -0.13059(13) 0.0578(11) Uani 1 1 d . . . . .
H93A H 0.226221 0.526314 -0.160849 0.069 Uiso 1 1 calc R U . . .
H93B H 0.222485 0.548510 -0.112690 0.069 Uiso 1 1 calc R U . . .
C94 C 0.2972(2) 0.46897(16) -0.11187(11) 0.0463(9) Uani 1 1 d . . . . .
H94A H 0.338240 0.478675 -0.084989 0.056 Uiso 1 1 calc R U . . .
H94B H 0.258715 0.439687 -0.103639 0.056 Uiso 1 1 calc R U . . .
C95 C 0.33248(19) 0.43315(16) -0.14439(11) 0.0426(9) Uani 1 1 d . . . . .
H95A H 0.348810 0.466598 -0.163205 0.051 Uiso 1 1 calc R U . . .
H95B H 0.291988 0.405430 -0.163541 0.051 Uiso 1 1 calc R U . . .
C96 C 0.0326(2) 0.77197(18) 0.13613(14) 0.0703(13) Uani 1 1 d . . . . .
H96A H 0.023656 0.741120 0.158357 0.105 Uiso 1 1 calc R U . . .
H96B H -0.015506 0.795584 0.122739 0.105 Uiso 1 1 calc R U . . .
H96C H 0.049540 0.747200 0.113505 0.105 Uiso 1 1 calc R U . . .
C97 C 0.0949(2) 0.82174(16) 0.15760(11) 0.0464(9) Uani 1 1 d . . . . .
H97A H 0.077852 0.845852 0.180864 0.056 Uiso 1 1 calc R U . . .
H97B H 0.142880 0.797482 0.171633 0.056 Uiso 1 1 calc R U . . .
C98 C 0.11208(19) 0.87130(15) 0.12536(10) 0.0380(8) Uani 1 1 d . . . . .
H98A H 0.064632 0.896520 0.111621 0.046 Uiso 1 1 calc R U . . .
H98B H 0.129078 0.847646 0.101925 0.046 Uiso 1 1 calc R U . . .
C99 C 0.17523(17) 0.91886(14) 0.14882(10) 0.0318(7) Uani 1 1 d . . . . .
H99A H 0.155923 0.943858 0.170898 0.038 Uiso 1 1 calc R U . . .
H99B H 0.220245 0.892441 0.164788 0.038 Uiso 1 1 calc R U . . .
C100 C 0.2510(3) 0.7909(2) 0.05689(18) 0.0834(15) Uani 1 1 d . . . . .
H10O H 0.259234 0.760207 0.034437 0.125 Uiso 1 1 calc R U . . .
H10P H 0.253093 0.766504 0.084030 0.125 Uiso 1 1 calc R U . . .
H10Q H 0.200238 0.812045 0.046677 0.125 Uiso 1 1 calc R U . . .
C101 C 0.3086(3) 0.8394(2) 0.06478(14) 0.0682(12) Uani 1 1 d . . . . .
H10K H 0.306960 0.863697 0.037280 0.082 Uiso 1 1 calc R U . . .
H10L H 0.359892 0.818090 0.074687 0.082 Uiso 1 1 calc R U . . .
C102 C 0.2974(2) 0.88719(19) 0.09903(13) 0.0642(12) Uani 1 1 d . . . . .
H10M H 0.344512 0.914742 0.108631 0.077 Uiso 1 1 calc R U . . .
H10N H 0.291015 0.861895 0.124779 0.077 Uiso 1 1 calc R U . . .
C103 C 0.2280(2) 0.93241(16) 0.08324(10) 0.0411(8) Uani 1 1 d . . . . .
H10A H 0.184133 0.905742 0.066186 0.049 Uiso 1 1 calc R U . . .
H10B H 0.240627 0.965992 0.063232 0.049 Uiso 1 1 calc R U . . .
C104 C 0.4433(2) 1.03677(19) 0.14904(14) 0.0584(10) Uani 1 1 d . . . . .
H10R H 0.492905 1.054271 0.166117 0.088 Uiso 1 1 calc R U . . .
H10S H 0.432970 0.994131 0.161345 0.088 Uiso 1 1 calc R U . . .
H10T H 0.445205 1.030552 0.118521 0.088 Uiso 1 1 calc R U . . .
C105 C 0.37938(18) 1.08525(17) 0.15082(12) 0.0458(9) Uani 1 1 d . . . . .
H10E H 0.378733 1.092068 0.181810 0.055 Uiso 1 1 calc R U . . .
H10F H 0.390957 1.128457 0.139024 0.055 Uiso 1 1 calc R U . . .
C106 C 0.30019(18) 1.06260(16) 0.12535(12) 0.0435(8) Uani 1 1 d . . . . .
H10G H 0.302780 1.047853 0.095809 0.052 Uiso 1 1 calc R U . . .
H10H H 0.263699 1.100329 0.121701 0.052 Uiso 1 1 calc R U . . .
C107 C 0.27011(17) 1.00592(14) 0.14845(10) 0.0330(7) Uani 1 1 d . . . . .
H10C H 0.313030 0.974492 0.159828 0.040 Uiso 1 1 calc R U . . .
H10D H 0.254033 1.024167 0.173924 0.040 Uiso 1 1 calc R U . . .
C108 C 0.0160(3) 1.1510(2) 0.13351(15) 0.0903(17) Uani 1 1 d . . . . .
H10U H -0.023238 1.180215 0.115443 0.136 Uiso 1 1 calc R U . . .
H10V H -0.007231 1.125226 0.153244 0.136 Uiso 1 1 calc R U . . .
H10W H 0.058592 1.177808 0.150828 0.136 Uiso 1 1 calc R U . . .
C109 C 0.0464(2) 1.10453(17) 0.10428(12) 0.0494(9) Uani 1 1 d . . . . .
H10I H 0.068609 1.130949 0.083995 0.059 Uiso 1 1 calc R U . . .
H10J H 0.002813 1.078387 0.086410 0.059 Uiso 1 1 calc R U . . .
C110 C 0.10754(18) 1.05746(15) 0.12973(10) 0.0351(7) Uani 1 1 d . . . . .
H11C H 0.150477 1.083133 0.148590 0.042 Uiso 1 1 calc R U . . .
H11D H 0.084978 1.028956 0.148853 0.042 Uiso 1 1 calc R U . . .
C111 C 0.13809(17) 1.01487(14) 0.09865(10) 0.0328(7) Uani 1 1 d . . . . .
H11E H 0.156852 1.044269 0.078407 0.039 Uiso 1 1 calc R U . . .
H11F H 0.094706 0.988501 0.080803 0.039 Uiso 1 1 calc R U . . .
N1 N 0.80060(13) 0.62221(10) 0.24810(8) 0.0261(6) Uani 1 1 d . . . . .
H1 H 0.768433 0.589680 0.249353 0.031 Uiso 1 1 calc R U . . .
N2 N 0.58867(14) 0.95864(12) 0.24968(8) 0.0324(6) Uani 1 1 d . . . . .
H2 H 0.545519 0.978520 0.251030 0.039 Uiso 1 1 calc R U . . .
N3 N 0.65201(14) 0.99098(11) 0.24509(8) 0.0330(6) Uani 1 1 d . . . . .
N4 N 0.30688(12) -0.08274(10) 0.25280(8) 0.0245(5) Uani 1 1 d . . . . .
H4A H 0.275789 -0.049845 0.255051 0.029 Uiso 1 1 calc R U . . .
N5 N 0.07663(13) -0.41202(11) 0.24378(8) 0.0279(6) Uani 1 1 d . . . . .
H5A H 0.032334 -0.430599 0.244310 0.033 Uiso 1 1 calc R U . . .
N6 N 0.13812(13) -0.44573(10) 0.23791(8) 0.0260(5) Uani 1 1 d . . . . .
N7 N 0.44963(12) 0.10324(10) 0.01684(8) 0.0243(5) Uani 1 1 d . . . . .
H7A H 0.482281 0.070973 0.015880 0.029 Uiso 1 1 calc R U . . .
N8 N 0.66746(13) 0.43453(10) 0.00733(8) 0.0261(5) Uani 1 1 d . . . . .
H8A H 0.711270 0.452752 0.005521 0.031 Uiso 1 1 calc R U . . .
N9 N 0.60394(13) 0.46935(10) 0.00966(8) 0.0271(6) Uani 1 1 d . . . . .
N10 N 0.05813(12) 0.60319(10) 0.00233(8) 0.0240(5) Uani 1 1 d . . . . .
H10 H 0.025530 0.570683 0.002798 0.029 Uiso 1 1 calc R U . . .
N11 N -0.16433(13) 0.93259(10) 0.00662(8) 0.0270(6) Uani 1 1 d . . . . .
H11A H -0.209940 0.950721 0.004389 0.032 Uiso 1 1 calc R U . . .
N12 N -0.09808(13) 0.96726(11) 0.01336(8) 0.0276(6) Uani 1 1 d . . . . .
N13 N 0.10700(14) 0.43385(11) 0.13242(8) 0.0306(6) Uani 1 1 d . . . . .
N14 N 0.30107(13) 0.91036(11) -0.12708(8) 0.0285(6) Uani 1 1 d . . . . .
N15 N 0.40163(15) 0.38917(12) -0.12417(8) 0.0351(6) Uani 1 1 d . . . . .
N16 N 0.20260(14) 0.96797(11) 0.11987(8) 0.0293(6) Uani 1 1 d . . . . .
O1 O 0.83470(12) 0.49469(9) 0.25710(8) 0.0393(6) Uani 1 1 d . . . . .
O2 O 0.95054(12) 0.51060(9) 0.24433(9) 0.0466(6) Uani 1 1 d . . . . .
O3 O 0.92267(12) 0.64433(9) 0.24382(8) 0.0431(6) Uani 1 1 d . . . . .
O4 O 0.46082(11) 0.02865(9) 0.25801(7) 0.0344(5) Uani 1 1 d . . . . .
O5 O 0.33641(11) 0.04593(9) 0.25363(7) 0.0334(5) Uani 1 1 d . . . . .
O6 O 0.42762(13) -0.10418(10) 0.24616(11) 0.0661(9) Uani 1 1 d . . . . .
O7 O 0.42076(11) -0.02462(9) 0.00878(7) 0.0336(5) Uani 1 1 d . . . . .
O8 O 0.29501(11) -0.00893(9) 0.00167(7) 0.0330(5) Uani 1 1 d . . . . .
O9 O 0.32769(11) 0.12090(9) 0.02425(8) 0.0361(5) Uani 1 1 d . . . . .
O10 O 0.20559(11) 0.48985(9) -0.00182(8) 0.0371(6) Uani 1 1 d . . . . .
O11 O 0.08661(11) 0.47514(9) 0.00713(7) 0.0315(5) Uani 1 1 d . . . . .
O12 O 0.18065(12) 0.62290(9) -0.00262(8) 0.0430(6) Uani 1 1 d . . . . .
O13 O 0.67591(15) 0.60270(11) 0.00033(10) 0.0565(7) Uani 1 1 d D . . . .
H13A H 0.727(2) 0.588(2) -0.0013(14) 0.085 Uiso 1 1 d D U . . .
H13B H 0.643(2) 0.5608(18) -0.0009(14) 0.085 Uiso 1 1 d D U . . .
O14 O 0.83743(13) 0.09477(10) 0.02761(8) 0.0389(6) Uani 1 1 d D . . . .
H14A H 0.8692(18) 0.0595(16) 0.0252(12) 0.058 Uiso 1 1 d D U . . .
H14B H 0.7894(18) 0.0752(16) 0.0221(12) 0.058 Uiso 1 1 d D U . . .

loop_
_atom_site_aniso_label
_atom_site_aniso_U_11
_atom_site_aniso_U_22
_atom_site_aniso_U_33
_atom_site_aniso_U_23
_atom_site_aniso_U_13
_atom_site_aniso_U_12
C55 0.076(5) 0.079(5) 0.064(5) 0.004(4) 0.018(4) -0.031(4)
C1 0.0243(16) 0.0249(14) 0.0354(18) -0.0004(13) 0.0050(13) -0.0037(12)
C2 0.0231(15) 0.0264(14) 0.0315(18) -0.0016(13) 0.0075(13) -0.0019(12)
C3 0.0198(14) 0.0261(14) 0.0298(17) -0.0020(12) 0.0053(12) -0.0018(11)
C4 0.0245(15) 0.0309(15) 0.0334(18) 0.0043(13) 0.0115(13) 0.0026(12)
C5 0.0245(15) 0.0272(15) 0.0344(18) 0.0056(13) 0.0058(13) -0.0030(12)
C6 0.0184(14) 0.0284(15) 0.0312(17) -0.0012(13) 0.0042(12) 0.0013(11)
C7 0.0263(16) 0.0318(16) 0.0416(19) 0.0031(14) 0.0177(14) 0.0032(12)
C8 0.0284(16) 0.0294(15) 0.0376(19) 0.0055(13) 0.0132(14) -0.0043(13)
C9 0.0273(16) 0.0292(16) 0.041(2) -0.0018(14) 0.0096(14) 0.0001(13)
C10 0.0220(15) 0.0296(15) 0.0259(16) 0.0004(12) 0.0039(12) 0.0021(12)
C11 0.0215(15) 0.0286(15) 0.0364(18) 0.0035(13) 0.0081(13) 0.0022(12)
C12 0.0223(16) 0.0274(14) 0.0274(17) -0.0021(12) 0.0044(12) -0.0014(12)
C13 0.0203(15) 0.0284(15) 0.045(2) 0.0021(14) 0.0061(14) 0.0014(12)
C14 0.0213(14) 0.0198(13) 0.0256(16) 0.0021(11) 0.0031(12) 0.0014(11)
C15 0.0221(15) 0.0256(15) 0.048(2) 0.0021(14) 0.0118(14) -0.0018(12)
C16 0.0255(16) 0.0228(14) 0.044(2) -0.0004(13) 0.0071(14) 0.0035(12)
C17 0.0180(14) 0.0251(14) 0.0254(16) 0.0032(12) 0.0016(12) 0.0012(11)
C18 0.0242(15) 0.0290(15) 0.0270(16) -0.0003(12) 0.0114(13) -0.0036(12)
C19 0.0286(16) 0.0232(14) 0.0301(17) -0.0046(12) 0.0089(13) 0.0000(12)
C20 0.0230(15) 0.0226(14) 0.0363(18) -0.0023(12) 0.0086(13) 0.0028(11)
C21 0.0207(14) 0.0253(14) 0.0233(15) 0.0029(12) 0.0053(12) -0.0006(11)
C22 0.0221(14) 0.0254(14) 0.0238(16) -0.0014(12) 0.0084(12) 0.0012(12)
C23 0.0219(15) 0.0207(13) 0.0271(16) 0.0016(12) 0.0093(12) 0.0005(11)
C24 0.0226(15) 0.0236(14) 0.0263(16) 0.0003(12) 0.0077(12) 0.0014(12)
C25 0.0202(14) 0.0183(13) 0.0228(15) 0.0010(11) 0.0043(12) 0.0002(11)
C26 0.0229(15) 0.0261(14) 0.0326(17) -0.0010(12) 0.0128(13) -0.0020(12)
C27 0.0235(15) 0.0215(13) 0.0333(17) -0.0032(12) 0.0108(13) 0.0053(11)
C28 0.0164(14) 0.0220(13) 0.0245(16) -0.0002(11) 0.0027(12) 0.0007(11)
C29 0.0203(15) 0.0267(15) 0.0399(19) -0.0052(13) 0.0160(13) 0.0006(11)
C30 0.0219(15) 0.0222(14) 0.0440(19) -0.0080(13) 0.0121(14) -0.0001(11)
C31 0.0240(15) 0.0171(13) 0.0379(18) -0.0002(12) 0.0105(13) 0.0010(11)
C32 0.0204(14) 0.0206(13) 0.0228(15) 0.0009(11) 0.0045(12) 0.0004(11)
C33 0.0201(14) 0.0213(13) 0.0282(16) -0.0011(12) 0.0063(12) 0.0019(11)
C34 0.0203(15) 0.0221(14) 0.0343(17) 0.0007(12) 0.0090(13) 0.0015(12)
C35 0.0200(15) 0.0234(14) 0.0313(17) 0.0027(12) 0.0081(12) 0.0023(12)
C36 0.0182(14) 0.0191(13) 0.0266(16) 0.0016(11) 0.0030(12) 0.0028(11)
C37 0.0233(15) 0.0252(14) 0.048(2) 0.0060(14) 0.0182(14) 0.0036(12)
C38 0.0256(16) 0.0220(14) 0.047(2) 0.0064(13) 0.0135(14) 0.0016(12)
C39 0.0212(14) 0.0222(14) 0.0303(17) 0.0013(12) 0.0077(12) 0.0015(11)
C40 0.0204(15) 0.0270(15) 0.0377(18) -0.0012(13) 0.0105(13) 0.0001(12)
C41 0.0246(15) 0.0188(13) 0.0342(17) 0.0015(12) 0.0100(13) -0.0003(11)
C42 0.0243(15) 0.0211(14) 0.0413(19) 0.0024(13) 0.0137(13) 0.0008(11)
C43 0.0212(14) 0.0205(13) 0.0279(16) 0.0008(12) 0.0056(12) 0.0025(11)
C44 0.0213(15) 0.0233(14) 0.0299(17) -0.0009(12) 0.0040(12) -0.0007(11)
C48 0.0421(19) 0.0335(16) 0.0254(17) -0.0043(13) 0.0073(14) -0.0045(14)
C49 0.047(2) 0.0389(17) 0.035(2) -0.0040(15) 0.0059(16) 0.0020(15)
C50 0.060(2) 0.048(2) 0.041(2) -0.0101(17) 0.0104(19) 0.0042(18)
C51 0.064(3) 0.053(2) 0.065(3) -0.016(2) 0.011(2) 0.012(2)
C52 0.0362(18) 0.0368(16) 0.0312(18) -0.0096(14) 0.0093(14) -0.0137(14)
C53 0.043(2) 0.0388(18) 0.047(2) 0.0008(16) 0.0148(17) -0.0076(15)
C54 0.062(3) 0.046(2) 0.097(4) -0.017(2) 0.038(2) -0.0213(19)
C56 0.0344(18) 0.0415(17) 0.0246(17) 0.0020(14) 0.0046(14) -0.0064(14)
C57 0.0361(18) 0.0426(18) 0.0362(19) 0.0030(15) 0.0077(15) -0.0089(14)
C58 0.0381(19) 0.0397(17) 0.041(2) 0.0044(15) 0.0133(16) -0.0016(14)
C59 0.046(2) 0.054(2) 0.046(2) 0.0050(17) 0.0215(17) 0.0039(17)
C60 0.0344(18) 0.0363(16) 0.0308(18) -0.0007(14) 0.0042(14) -0.0025(14)
C61 0.040(2) 0.0454(19) 0.041(2) -0.0076(16) 0.0053(16) 0.0034(15)
C62 0.056(2) 0.049(2) 0.048(2) 0.0077(18) 0.0125(19) 0.0102(18)
C63 0.060(3) 0.053(2) 0.092(4) -0.005(2) 0.016(2) 0.008(2)
C64 0.087(3) 0.097(3) 0.077(3) -0.018(3) 0.008(3) 0.058(3)
C65 0.064(3) 0.086(3) 0.059(3) -0.016(2) 0.004(2) 0.028(2)
C66 0.0359(19) 0.051(2) 0.046(2) -0.0053(17) 0.0072(16) 0.0119(16)
C67 0.0302(17) 0.0394(17) 0.0275(17) -0.0066(14) 0.0051(13) 0.0005(13)
C68 0.0348(17) 0.0352(16) 0.0263(17) -0.0052(14) 0.0008(14) 0.0008(13)
C69 0.0359(18) 0.0381(17) 0.0310(18) -0.0036(14) 0.0048(14) 0.0000(14)
C70 0.046(2) 0.0421(18) 0.035(2) -0.0033(15) -0.0013(16) -0.0010(15)
C71 0.060(2) 0.048(2) 0.051(2) -0.0028(18) 0.0087(19) -0.0075(18)
C72 0.0286(16) 0.0398(17) 0.0268(17) 0.0036(14) 0.0002(13) 0.0071(13)
C73 0.0363(19) 0.0440(18) 0.037(2) 0.0010(15) 0.0118(15) 0.0105(15)
C74 0.054(2) 0.079(3) 0.053(3) 0.008(2) 0.016(2) 0.036(2)
C75 0.059(3) 0.073(3) 0.075(3) 0.007(2) 0.023(2) 0.028(2)
C76 0.0366(18) 0.0377(17) 0.0269(17) 0.0052(14) 0.0064(14) 0.0077(14)
C77 0.0292(17) 0.0469(19) 0.037(2) 0.0066(15) 0.0056(15) 0.0008(14)
C78 0.051(2) 0.0418(18) 0.043(2) 0.0075(16) 0.0108(17) -0.0038(16)
C79 0.054(2) 0.045(2) 0.052(2) 0.0021(17) 0.0153(19) -0.0066(17)
C80 0.091(3) 0.061(2) 0.078(3) -0.001(2) 0.040(3) -0.018(2)
C81 0.094(3) 0.068(3) 0.054(3) -0.013(2) 0.030(2) -0.034(2)
C82 0.058(2) 0.0422(19) 0.037(2) 0.0027(16) 0.0117(17) -0.0002(16)
C83 0.047(2) 0.0380(17) 0.0289(18) -0.0039(14) 0.0034(15) -0.0032(15)
C84 0.129(5) 0.104(4) 0.088(4) 0.019(3) 0.056(4) 0.043(3)
C85 0.064(3) 0.0431(19) 0.045(2) -0.0016(17) 0.0174(19) 0.0064(17)
C86 0.055(2) 0.0383(18) 0.037(2) -0.0008(15) 0.0092(17) 0.0057(16)
C87 0.048(2) 0.0355(17) 0.0270(18) -0.0041(14) 0.0038(15) 0.0030(14)
C88 0.084(3) 0.071(3) 0.065(3) -0.005(2) 0.032(2) -0.031(2)
C89 0.070(3) 0.057(2) 0.042(2) -0.0083(19) 0.017(2) -0.013(2)
C90 0.043(2) 0.0440(18) 0.036(2) -0.0028(16) 0.0034(16) 0.0023(15)
C91 0.0434(19) 0.0390(17) 0.0263(18) 0.0015(14) 0.0039(15) 0.0039(14)
C92 0.080(3) 0.053(2) 0.039(2) -0.0010(18) 0.002(2) 0.013(2)
C93 0.061(3) 0.059(2) 0.050(2) 0.0055(19) 0.006(2) 0.022(2)
C94 0.054(2) 0.0440(19) 0.037(2) -0.0047(16) 0.0041(17) 0.0110(16)
C95 0.049(2) 0.0431(18) 0.0301(19) 0.0014(15) 0.0003(16) 0.0097(16)
C96 0.081(3) 0.052(2) 0.067(3) 0.007(2) -0.001(2) -0.023(2)
C97 0.044(2) 0.0460(19) 0.042(2) 0.0000(17) -0.0013(17) -0.0046(16)
C98 0.0396(19) 0.0448(18) 0.0279(18) -0.0034(15) 0.0054(15) 0.0014(15)
C99 0.0377(18) 0.0322(15) 0.0244(17) 0.0002(13) 0.0057(14) 0.0039(13)
C100 0.078(3) 0.069(3) 0.119(5) 0.000(3) 0.052(3) 0.008(3)
C101 0.077(3) 0.063(3) 0.065(3) -0.008(2) 0.020(2) 0.024(2)
C102 0.078(3) 0.068(2) 0.045(2) -0.010(2) 0.012(2) 0.041(2)
C103 0.056(2) 0.0452(19) 0.0264(18) -0.0011(15) 0.0178(16) 0.0168(16)
C104 0.042(2) 0.075(3) 0.065(3) -0.004(2) 0.025(2) 0.0064(19)
C105 0.0352(19) 0.050(2) 0.055(2) 0.0109(17) 0.0160(17) -0.0005(15)
C106 0.040(2) 0.0469(19) 0.045(2) 0.0103(16) 0.0121(16) 0.0029(15)
C107 0.0294(17) 0.0374(16) 0.0315(18) -0.0011(14) 0.0061(14) 0.0049(13)
C108 0.105(4) 0.099(3) 0.069(3) 0.002(3) 0.026(3) 0.074(3)
C109 0.051(2) 0.054(2) 0.043(2) 0.0043(17) 0.0110(18) 0.0258(17)
C110 0.0369(18) 0.0390(17) 0.0298(18) -0.0005(14) 0.0090(14) 0.0109(14)
C111 0.0357(18) 0.0324(16) 0.0274(17) 0.0033(13) 0.0027(14) 0.0073(13)
N1 0.0221(13) 0.0200(11) 0.0370(15) -0.0001(10) 0.0091(11) -0.0022(9)
N2 0.0236(13) 0.0319(14) 0.0430(17) -0.0017(12) 0.0109(12) 0.0042(10)
N3 0.0293(14) 0.0315(13) 0.0373(16) -0.0005(12) 0.0069(12) 0.0024(11)
N4 0.0197(12) 0.0196(11) 0.0346(15) -0.0028(10) 0.0077(11) -0.0003(9)
N5 0.0232(13) 0.0232(12) 0.0395(16) -0.0043(11) 0.0119(11) -0.0033(10)
N6 0.0245(13) 0.0242(12) 0.0314(14) -0.0029(10) 0.0111(11) -0.0014(10)
N7 0.0188(12) 0.0194(11) 0.0351(15) -0.0014(10) 0.0079(11) 0.0007(9)
N8 0.0200(12) 0.0226(12) 0.0378(15) 0.0012(11) 0.0114(11) -0.0010(10)
N9 0.0230(13) 0.0241(12) 0.0352(15) 0.0018(10) 0.0093(11) 0.0014(10)
N10 0.0187(12) 0.0169(11) 0.0380(15) 0.0009(10) 0.0100(11) -0.0007(9)
N11 0.0221(13) 0.0229(12) 0.0379(15) -0.0004(11) 0.0111(11) 0.0042(10)
N12 0.0257(13) 0.0231(12) 0.0343(15) -0.0012(10) 0.0081(11) 0.0009(10)
N13 0.0327(14) 0.0324(13) 0.0251(14) -0.0029(11) 0.0045(11) -0.0062(11)
N14 0.0291(14) 0.0325(13) 0.0225(13) -0.0011(11) 0.0039(11) 0.0039(10)
N15 0.0429(16) 0.0363(14) 0.0232(14) -0.0006(11) 0.0034(12) 0.0018(12)
N16 0.0332(14) 0.0311(13) 0.0242(14) -0.0010(11) 0.0084(11) 0.0104(11)
O1 0.0271(12) 0.0295(11) 0.0632(16) 0.0062(10) 0.0151(11) -0.0041(9)
O2 0.0278(12) 0.0262(11) 0.090(2) 0.0010(11) 0.0222(12) 0.0020(9)
O3 0.0262(12) 0.0248(11) 0.0810(19) 0.0006(11) 0.0188(12) -0.0044(9)
O4 0.0225(11) 0.0245(10) 0.0567(15) -0.0051(10) 0.0110(10) -0.0032(8)
O5 0.0245(11) 0.0285(10) 0.0485(14) -0.0051(10) 0.0118(10) 0.0034(9)
O6 0.0264(12) 0.0264(11) 0.152(3) -0.0079(14) 0.0339(15) 0.0023(10)
O7 0.0239(11) 0.0232(10) 0.0549(15) -0.0041(9) 0.0120(10) 0.0025(8)
O8 0.0205(11) 0.0228(10) 0.0584(15) -0.0031(10) 0.0149(10) -0.0025(8)
O9 0.0250(11) 0.0228(10) 0.0652(16) -0.0065(10) 0.0203(11) 0.0007(8)
O10 0.0273(12) 0.0207(10) 0.0679(17) -0.0012(10) 0.0207(11) 0.0025(8)
O11 0.0232(11) 0.0223(10) 0.0511(14) -0.0003(9) 0.0131(10) -0.0034(8)
O12 0.0272(12) 0.0243(10) 0.0850(19) 0.0094(11) 0.0280(12) 0.0002(9)
O13 0.0539(16) 0.0332(12) 0.084(2) -0.0012(13) 0.0200(15) 0.0136(12)
O14 0.0405(14) 0.0269(11) 0.0511(15) -0.0055(10) 0.0150(12) -0.0013(10)

loop_
_atom_type_symbol
_atom_type_description
_atom_type_scat_dispersion_real
_atom_type_scat_dispersion_imag
_atom_type_scat_source
C C 0.0033 0.0016 'International Tables Vol C Tables 4.2.6.8 and 6.1.1.4'
H H 0.0000 0.0000 'International Tables Vol C Tables 4.2.6.8 and 6.1.1.4'
N N 0.0061 0.0033 'International Tables Vol C Tables 4.2.6.8 and 6.1.1.4'
O O 0.0106 0.0060 'International Tables Vol C Tables 4.2.6.8 and 6.1.1.4'

loop_
_geom_angle_atom_site_label_1
_geom_angle_atom_site_label_2
_geom_angle_atom_site_label_3
_geom_angle
C54 C55 H55A 109.5
C54 C55 H55B 109.5
H55A C55 H55B 109.5
C54 C55 H55C 109.5
H55A C55 H55C 109.5
H55B C55 H55C 109.5
C54 C55A H55D 109.5
C54 C55A H55E 109.5
H55D C55A H55E 109.5
C54 C55A H55F 109.5
H55D C55A H55F 109.5
H55E C55A H55F 109.5
O2 C1 O1 127.5(3)
O2 C1 C2 116.0(2)
O1 C1 C2 116.5(3)
O3 C2 N1 124.2(3)
O3 C2 C1 122.3(3)
N1 C2 C1 113.5(2)
C8 C3 C4 118.9(3)
C8 C3 N1 118.3(3)
C4 C3 N1 122.8(3)
C5 C4 C3 119.3(3)
C5 C4 H4 120.3
C3 C4 H4 120.3
C4 C5 C6 122.7(3)
C4 C5 H5 118.6
C6 C5 H5 118.6
C5 C6 C7 116.7(3)
C5 C6 C10 122.5(3)
C7 C6 C10 120.8(3)
C8 C7 C6 121.5(3)
C8 C7 H7 119.2
C6 C7 H7 119.2
C7 C8 C3 120.8(3)
C7 C8 H8 119.6
C3 C8 H8 119.6
N2 C9 C10 107.9(3)
N2 C9 H9 126.1
C10 C9 H9 126.1
C9 C10 C11 103.2(2)
C9 C10 C6 126.6(3)
C11 C10 C6 130.3(3)
N3 C11 C10 112.6(3)
N3 C11 H11 123.7
C10 C11 H11 123.7
O4 C12 O5 127.4(3)
O4 C12 C13 116.5(2)
O5 C12 C13 116.1(2)
O6 C13 N4 124.7(3)
O6 C13 C12 121.8(3)
N4 C13 C12 113.5(2)
C19 C14 C15 118.7(2)
C19 C14 N4 118.3(2)
C15 C14 N4 123.0(3)
C16 C15 C14 119.8(3)
C16 C15 H15 120.1
C14 C15 H15 120.1
C15 C16 C17 122.1(3)
C15 C16 H16 119.0
C17 C16 H16 119.0
C16 C17 C18 117.1(2)
C16 C17 C21 122.3(3)
C18 C17 C21 120.6(3)
C19 C18 C17 121.8(3)
C19 C18 H18 119.1
C17 C18 H18 119.1
C18 C19 C14 120.6(3)
C18 C19 H19 119.7
C14 C19 H19 119.7
N5 C20 C21 107.9(2)
N5 C20 H20 126.1
C21 C20 H20 126.1
C20 C21 C22 103.4(2)
C20 C21 C17 127.1(2)
C22 C21 C17 129.5(3)
N6 C22 C21 112.3(2)
N6 C22 H22 123.8
C21 C22 H22 123.8
O7 C23 O8 127.3(2)
O7 C23 C24 116.8(2)
O8 C23 C24 115.9(2)
O9 C24 N7 125.9(2)
O9 C24 C23 121.6(2)
N7 C24 C23 112.5(2)
C26 C25 C30 118.9(2)
C26 C25 N7 124.7(2)
C30 C25 N7 116.4(2)
C25 C26 C27 120.2(3)
C25 C26 H26 119.9
C27 C26 H26 119.9
C28 C27 C26 121.6(2)
C28 C27 H27 119.2
C26 C27 H27 119.2
C27 C28 C29 117.3(2)
C27 C28 C32 123.5(2)
C29 C28 C32 119.2(2)
C30 C29 C28 121.8(3)
C30 C29 H29 119.1
C28 C29 H29 119.1
C29 C30 C25 120.2(3)
C29 C30 H30 119.9
C25 C30 H30 119.9
N8 C31 C32 108.1(2)
N8 C31 H31 126.0
C32 C31 H31 126.0
C31 C32 C33 103.7(2)
C31 C32 C28 126.5(2)
C33 C32 C28 129.8(2)
N9 C33 C32 111.7(2)
N9 C33 H33 124.1
C32 C33 H33 124.1
O11 C34 O10 128.2(2)
O11 C34 C35 116.7(2)
O10 C34 C35 115.1(2)
O12 C35 N10 125.2(2)
O12 C35 C34 121.8(2)
N10 C35 C34 113.0(2)
C37 C36 C41 119.2(2)
C37 C36 N10 123.7(2)
C41 C36 N10 117.1(2)
C36 C37 C38 119.5(3)
C36 C37 H37 120.2
C38 C37 H37 120.2
C39 C38 C37 122.1(3)
C39 C38 H38 118.9
C37 C38 H38 118.9
C38 C39 C40 117.3(2)
C38 C39 C43 123.0(2)
C40 C39 C43 119.7(3)
C41 C40 C39 121.2(3)
C41 C40 H40 119.4
C39 C40 H40 119.4
C40 C41 C36 120.6(3)
C40 C41 H41 119.7
C36 C41 H41 119.7
N11 C42 C43 107.6(2)
N11 C42 H42 126.2
C43 C42 H42 126.2
C42 C43 C44 103.6(2)
C42 C43 C39 125.9(2)
C44 C43 C39 130.5(2)
N12 C44 C43 112.3(2)
N12 C44 H44 123.9
C43 C44 H44 123.9
N13 C48 C49 115.2(2)
N13 C48 H48A 108.5
C49 C48 H48A 108.5
N13 C48 H48B 108.5
C49 C48 H48B 108.5
H48A C48 H48B 107.5
C48 C49 C50 110.3(3)
C48 C49 H49A 109.6
C50 C49 H49A 109.6
C48 C49 H49B 109.6
C50 C49 H49B 109.6
H49A C49 H49B 108.1
C51 C50 C49 112.1(3)
C51 C50 H50A 109.2
C49 C50 H50A 109.2
C51 C50 H50B 109.2
C49 C50 H50B 109.2
H50A C50 H50B 107.9
C50 C51 H51A 109.5
C50 C51 H51B 109.5
H51A C51 H51B 109.5
C50 C51 H51C 109.5
H51A C51 H51C 109.5
H51B C51 H51C 109.5
N13 C52 C53 116.0(2)
N13 C52 H52A 108.3
C53 C52 H52A 108.3
N13 C52 H52B 108.3
C53 C52 H52B 108.3
H52A C52 H52B 107.4
C52 C53 C54 110.1(3)
C52 C53 H53A 109.6
C54 C53 H53A 109.6
C52 C53 H53B 109.6
C54 C53 H53B 109.6
H53A C53 H53B 108.2
C55 C54 C53 118.0(5)
C53 C54 C55A 103.0(4)
C55 C54 H54A 107.8
C53 C54 H54A 107.8
C55 C54 H54B 107.8
C53 C54 H54B 107.8
H54A C54 H54B 107.1
C57 C56 N13 115.1(2)
C57 C56 H56A 108.5
N13 C56 H56A 108.5
C57 C56 H56B 108.5
N13 C56 H56B 108.5
H56A C56 H56B 107.5
C56 C57 C58 111.8(3)
C56 C57 H57A 109.3
C58 C57 H57A 109.3
C56 C57 H57B 109.3
C58 C57 H57B 109.3
H57A C57 H57B 107.9
C59 C58 C57 114.5(3)
C59 C58 H58A 108.6
C57 C58 H58A 108.6
C59 C58 H58B 108.6
C57 C58 H58B 108.6
H58A C58 H58B 107.6
C58 C59 H59A 109.5
C58 C59 H59B 109.5
H59A C59 H59B 109.5
C58 C59 H59C 109.5
H59A C59 H59C 109.5
H59B C59 H59C 109.5
C61 C60 N13 114.9(2)
C61 C60 H60A 108.5
N13 C60 H60A 108.5
C61 C60 H60B 108.5
N13 C60 H60B 108.5
H60A C60 H60B 107.5
C62 C61 C60 110.4(3)
C62 C61 H61A 109.6
C60 C61 H61A 109.6
C62 C61 H61B 109.6
C60 C61 H61B 109.6
H61A C61 H61B 108.1
C61 C62 C63 113.7(3)
C61 C62 H62A 108.8
C63 C62 H62A 108.8
C61 C62 H62B 108.8
C63 C62 H62B 108.8
H62A C62 H62B 107.7
C62 C63 H63A 109.5
C62 C63 H63B 109.5
H63A C63 H63B 109.5
C62 C63 H63C 109.5
H63A C63 H63C 109.5
H63B C63 H63C 109.5
C65 C64 H64A 109.5
C65 C64 H64B 109.5
H64A C64 H64B 109.5
C65 C64 H64C 109.5
H64A C64 H64C 109.5
H64B C64 H64C 109.5
C66 C65 C64 115.0(4)
C66 C65 H65A 108.5
C64 C65 H65A 108.5
C66 C65 H65B 108.5
C64 C65 H65B 108.5
H65A C65 H65B 107.5
C65 C66 C67 111.9(3)
C65 C66 H66A 109.2
C67 C66 H66A 109.2
C65 C66 H66B 109.2
C67 C66 H66B 109.2
H66A C66 H66B 107.9
N14 C67 C66 115.8(3)
N14 C67 H67A 108.3
C66 C67 H67A 108.3
N14 C67 H67B 108.3
C66 C67 H67B 108.3
H67A C67 H67B 107.4
C69 C68 N14 115.5(2)
C69 C68 H68A 108.4
N14 C68 H68A 108.4
C69 C68 H68B 108.4
N14 C68 H68B 108.4
H68A C68 H68B 107.5
C68 C69 C70 111.2(3)
C68 C69 H69A 109.4
C70 C69 H69A 109.4
C68 C69 H69B 109.4
C70 C69 H69B 109.4
H69A C69 H69B 108.0
C71 C70 C69 112.6(3)
C71 C70 H70A 109.1
C69 C70 H70A 109.1
C71 C70 H70B 109.1
C69 C70 H70B 109.1
H70A C70 H70B 107.8
C70 C71 H71A 109.5
C70 C71 H71B 109.5
H71A C71 H71B 109.5
C70 C71 H71C 109.5
H71A C71 H71C 109.5
H71B C71 H71C 109.5
N14 C72 C73 115.0(2)
N14 C72 H72A 108.5
C73 C72 H72A 108.5
N14 C72 H72B 108.5
C73 C72 H72B 108.5
H72A C72 H72B 107.5
C74 C73 C72 109.4(3)
C74 C73 H73A 109.8
C72 C73 H73A 109.8
C74 C73 H73B 109.8
C72 C73 H73B 109.8
H73A C73 H73B 108.2
C75 C74 C73 112.7(3)
C75 C74 H74A 109.1
C73 C74 H74A 109.1
C75 C74 H74B 109.1
C73 C74 H74B 109.1
H74A C74 H74B 107.8
C74 C75 H75A 109.5
C74 C75 H75B 109.5
H75A C75 H75B 109.5
C74 C75 H75C 109.5
H75A C75 H75C 109.5
H75B C75 H75C 109.5
C77 C76 N14 115.1(2)
C77 C76 H76A 108.5
N14 C76 H76A 108.5
C77 C76 H76B 108.5
N14 C76 H76B 108.5
H76A C76 H76B 107.5
C78 C77 C76 111.1(3)
C78 C77 H77A 109.4
C76 C77 H77A 109.4
C78 C77 H77B 109.4
C76 C77 H77B 109.4
H77A C77 H77B 108.0
C77 C78 C79 111.7(3)
C77 C78 H78A 109.3
C79 C78 H78A 109.3
C77 C78 H78B 109.3
C79 C78 H78B 109.3
H78A C78 H78B 107.9
C78 C79 H79A 109.5
C78 C79 H79B 109.5
H79A C79 H79B 109.5
C78 C79 H79C 109.5
H79A C79 H79C 109.5
H79B C79 H79C 109.5
C81 C80 H80A 109.5
C81 C80 H80B 109.5
H80A C80 H80B 109.5
C81 C80 H80C 109.5
H80A C80 H80C 109.5
H80B C80 H80C 109.5
C82 C81 C80 113.1(3)
C82 C81 H81A 109.0
C80 C81 H81A 109.0
C82 C81 H81B 109.0
C80 C81 H81B 109.0
H81A C81 H81B 107.8
C81 C82 C83 110.7(3)
C81 C82 H82A 109.5
C83 C82 H82A 109.5
C81 C82 H82B 109.5
C83 C82 H82B 109.5
H82A C82 H82B 108.1
C82 C83 N15 115.4(3)
C82 C83 H83A 108.4
N15 C83 H83A 108.4
C82 C83 H83B 108.4
N15 C83 H83B 108.4
H83A C83 H83B 107.5
C85 C84 H84A 109.5
C85 C84 H84B 109.5
H84A C84 H84B 109.5
C85 C84 H84C 109.5
H84A C84 H84C 109.5
H84B C84 H84C 109.5
C84 C85 C86 113.1(3)
C84 C85 H85A 109.0
C86 C85 H85A 109.0
C84 C85 H85B 109.0
C86 C85 H85B 109.0
H85A C85 H85B 107.8
C87 C86 C85 110.5(3)
C87 C86 H86A 109.6
C85 C86 H86A 109.6
C87 C86 H86B 109.6
C85 C86 H86B 109.6
H86A C86 H86B 108.1
C86 C87 N15 113.7(2)
C86 C87 H87A 108.8
N15 C87 H87A 108.8
C86 C87 H87B 108.8
N15 C87 H87B 108.8
H87A C87 H87B 107.7
C89 C88 H88A 109.5
C89 C88 H88B 109.5
H88A C88 H88B 109.5
C89 C88 H88C 109.5
H88A C88 H88C 109.5
H88B C88 H88C 109.5
C88 C89 C90 111.8(3)
C88 C89 H89A 109.3
C90 C89 H89A 109.3
C88 C89 H89B 109.3
C90 C89 H89B 109.3
H89A C89 H89B 107.9
C91 C90 C89 111.5(3)
C91 C90 H90A 109.3
C89 C90 H90A 109.3
C91 C90 H90B 109.3
C89 C90 H90B 109.3
H90A C90 H90B 108.0
C90 C91 N15 114.9(3)
C90 C91 H91A 108.6
N15 C91 H91A 108.6
C90 C91 H91B 108.6
N15 C91 H91B 108.6
H91A C91 H91B 107.5
C93 C92 H92A 109.5
C93 C92 H92B 109.5
H92A C92 H92B 109.5
C93 C92 H92C 109.5
H92A C92 H92C 109.5
H92B C92 H92C 109.5
C92 C93 C94 112.0(3)
C92 C93 H93A 109.2
C94 C93 H93A 109.2
C92 C93 H93B 109.2
C94 C93 H93B 109.2
H93A C93 H93B 107.9
C95 C94 C93 112.1(3)
C95 C94 H94A 109.2
C93 C94 H94A 109.2
C95 C94 H94B 109.2
C93 C94 H94B 109.2
H94A C94 H94B 107.9
C94 C95 N15 115.2(3)
C94 C95 H95A 108.5
N15 C95 H95A 108.5
C94 C95 H95B 108.5
N15 C95 H95B 108.5
H95A C95 H95B 107.5
C97 C96 H96A 109.5
C97 C96 H96B 109.5
H96A C96 H96B 109.5
C97 C96 H96C 109.5
H96A C96 H96C 109.5
H96B C96 H96C 109.5
C98 C97 C96 112.8(3)
C98 C97 H97A 109.0
C96 C97 H97A 109.0
C98 C97 H97B 109.0
C96 C97 H97B 109.0
H97A C97 H97B 107.8
C97 C98 C99 110.0(3)
C97 C98 H98A 109.7
C99 C98 H98A 109.7
C97 C98 H98B 109.7
C99 C98 H98B 109.7
H98A C98 H98B 108.2
N16 C99 C98 115.7(2)
N16 C99 H99A 108.4
C98 C99 H99A 108.4
N16 C99 H99B 108.4
C98 C99 H99B 108.4
H99A C99 H99B 107.4
C101 C100 H10O 109.5
C101 C100 H10P 109.5
H10O C100 H10P 109.5
C101 C100 H10Q 109.5
H10O C100 H10Q 109.5
H10P C100 H10Q 109.5
C100 C101 C102 110.7(4)
C100 C101 H10K 109.5
C102 C101 H10K 109.5
C100 C101 H10L 109.5
C102 C101 H10L 109.5
H10K C101 H10L 108.1
C101 C102 C103 113.4(3)
C101 C102 H10M 108.9
C103 C102 H10M 108.9
C101 C102 H10N 108.9
C103 C102 H10N 108.9
H10M C102 H10N 107.7
C102 C103 N16 114.2(3)
C102 C103 H10A 108.7
N16 C103 H10A 108.7
C102 C103 H10B 108.7
N16 C103 H10B 108.7
H10A C103 H10B 107.6
C105 C104 H10R 109.5
C105 C104 H10S 109.5
H10R C104 H10S 109.5
C105 C104 H10T 109.5
H10R C104 H10T 109.5
H10S C104 H10T 109.5
C106 C105 C104 113.5(3)
C106 C105 H10E 108.9
C104 C105 H10E 108.9
C106 C105 H10F 108.9
C104 C105 H10F 108.9
H10E C105 H10F 107.7
C105 C106 C107 111.6(3)
C105 C106 H10G 109.3
C107 C106 H10G 109.3
C105 C106 H10H 109.3
C107 C106 H10H 109.3
H10G C106 H10H 108.0
N16 C107 C106 114.7(2)
N16 C107 H10C 108.6
C106 C107 H10C 108.6
N16 C107 H10D 108.6
C106 C107 H10D 108.6
H10C C107 H10D 107.6
C109 C108 H10U 109.5
C109 C108 H10V 109.5
H10U C108 H10V 109.5
C109 C108 H10W 109.5
H10U C108 H10W 109.5
H10V C108 H10W 109.5
C108 C109 C110 112.9(3)
C108 C109 H10I 109.0
C110 C109 H10I 109.0
C108 C109 H10J 109.0
C110 C109 H10J 109.0
H10I C109 H10J 107.8
C111 C110 C109 110.2(3)
C111 C110 H11C 109.6
C109 C110 H11C 109.6
C111 C110 H11D 109.6
C109 C110 H11D 109.6
H11C C110 H11D 108.1
C110 C111 N16 115.5(2)
C110 C111 H11E 108.4
N16 C111 H11E 108.4
C110 C111 H11F 108.4
N16 C111 H11F 108.4
H11E C111 H11F 107.5
C2 N1 C3 126.3(2)
C2 N1 H1 116.8
C3 N1 H1 116.8
C9 N2 N3 112.4(2)
C9 N2 H2 123.8
N3 N2 H2 123.8
C11 N3 N2 103.9(2)
C13 N4 C14 128.0(2)
C13 N4 H4A 116.0
C14 N4 H4A 116.0
C20 N5 N6 112.2(2)
C20 N5 H5A 123.9
N6 N5 H5A 123.9
C22 N6 N5 104.2(2)
C24 N7 C25 128.0(2)
C24 N7 H7A 116.0
C25 N7 H7A 116.0
C31 N8 N9 112.0(2)
C31 N8 H8A 124.0
N9 N8 H8A 124.0
C33 N9 N8 104.5(2)
C35 N10 C36 128.1(2)
C35 N10 H10 116.0
C36 N10 H10 116.0
C42 N11 N12 112.3(2)
C42 N11 H11A 123.9
N12 N11 H11A 123.9
C44 N12 N11 104.3(2)
C48 N13 C52 111.0(2)
C48 N13 C56 111.5(2)
C52 N13 C56 106.5(2)
C48 N13 C60 106.1(2)
C52 N13 C60 110.9(2)
C56 N13 C60 110.8(2)
C67 N14 C72 107.0(2)
C67 N14 C76 111.1(2)
C72 N14 C76 109.9(2)
C67 N14 C68 111.0(2)
C72 N14 C68 110.5(2)
C76 N14 C68 107.5(2)
C91 N15 C87 111.6(2)
C91 N15 C83 107.5(2)
C87 N15 C83 110.6(2)
C91 N15 C95 110.5(3)
C87 N15 C95 106.8(2)
C83 N15 C95 109.8(2)
C99 N16 C111 110.5(2)
C99 N16 C107 107.6(2)
C111 N16 C107 110.5(2)
C99 N16 C103 110.7(2)
C111 N16 C103 107.4(2)
C107 N16 C103 110.1(2)
H13A O13 H13B 106(3)
H14A O14 H14B 103(3)

loop_
_geom_bond_atom_site_label_1
_geom_bond_atom_site_label_2
_geom_bond_distance
C55 C54 1.385(7)
C55 H55A 0.9800
C55 H55B 0.9800
C55 H55C 0.9800
C55A C54 1.658(9)
C55A H55D 0.9800
C55A H55E 0.9800
C55A H55F 0.9800
C1 O2 1.244(3)
C1 O1 1.243(3)
C1 C2 1.543(4)
C2 O3 1.214(3)
C2 N1 1.348(3)
C3 C8 1.383(4)
C3 C4 1.388(4)
C3 N1 1.414(3)
C4 C5 1.379(4)
C4 H4 0.9500
C5 C6 1.383(4)
C5 H5 0.9500
C6 C7 1.393(4)
C6 C10 1.467(4)
C7 C8 1.371(4)
C7 H7 0.9500
C8 H8 0.9500
C9 N2 1.327(4)
C9 C10 1.378(4)
C9 H9 0.9500
C10 C11 1.396(4)
C11 N3 1.326(4)
C11 H11 0.9500
C12 O4 1.234(3)
C12 O5 1.242(3)
C12 C13 1.557(4)
C13 O6 1.209(3)
C13 N4 1.344(3)
C14 C19 1.388(4)
C14 C15 1.395(4)
C14 N4 1.405(3)
C15 C16 1.388(4)
C15 H15 0.9500
C16 C17 1.386(4)
C16 H16 0.9500
C17 C18 1.394(4)
C17 C21 1.468(4)
C18 C19 1.376(4)
C18 H18 0.9500
C19 H19 0.9500
C20 N5 1.335(3)
C20 C21 1.370(4)
C20 H20 0.9500
C21 C22 1.400(4)
C22 N6 1.326(3)
C22 H22 0.9500
C23 O7 1.233(3)
C23 O8 1.249(3)
C23 C24 1.547(4)
C24 O9 1.215(3)
C24 N7 1.343(3)
C25 C26 1.385(4)
C25 C30 1.389(4)
C25 N7 1.414(3)
C26 C27 1.384(4)
C26 H26 0.9500
C27 C28 1.387(4)
C27 H27 0.9500
C28 C29 1.390(4)
C28 C32 1.476(4)
C29 C30 1.377(4)
C29 H29 0.9500
C30 H30 0.9500
C31 N8 1.334(3)
C31 C32 1.371(4)
C31 H31 0.9500
C32 C33 1.409(4)
C33 N9 1.329(3)
C33 H33 0.9500
C34 O11 1.235(3)
C34 O10 1.250(3)
C34 C35 1.547(4)
C35 O12 1.214(3)
C35 N10 1.341(3)
C36 C37 1.376(4)
C36 C41 1.383(4)
C36 N10 1.414(3)
C37 C38 1.392(4)
C37 H37 0.9500
C38 C39 1.378(4)
C38 H38 0.9500
C39 C40 1.391(4)
C39 C43 1.467(4)
C40 C41 1.377(4)
C40 H40 0.9500
C41 H41 0.9500
C42 N11 1.342(3)
C42 C43 1.371(4)
C42 H42 0.9500
C43 C44 1.405(4)
C44 N12 1.325(3)
C44 H44 0.9500
C48 N13 1.517(4)
C48 C49 1.510(4)
C48 H48A 0.9900
C48 H48B 0.9900
C49 C50 1.519(4)
C49 H49A 0.9900
C49 H49B 0.9900
C50 C51 1.514(5)
C50 H50A 0.9900
C50 H50B 0.9900
C51 H51A 0.9800
C51 H51B 0.9800
C51 H51C 0.9800
C52 N13 1.510(3)
C52 C53 1.520(4)
C52 H52A 0.9900
C52 H52B 0.9900
C53 C54 1.535(4)
C53 H53A 0.9900
C53 H53B 0.9900
C54 H54A 0.9900
C54 H54B 0.9900
C56 C57 1.509(4)
C56 N13 1.517(4)
C56 H56A 0.9900
C56 H56B 0.9900
C57 C58 1.516(4)
C57 H57A 0.9900
C57 H57B 0.9900
C58 C59 1.511(5)
C58 H58A 0.9900
C58 H58B 0.9900
C59 H59A 0.9800
C59 H59B 0.9800
C59 H59C 0.9800
C60 C61 1.524(4)
C60 N13 1.523(4)
C60 H60A 0.9900
C60 H60B 0.9900
C61 C62 1.500(4)
C61 H61A 0.9900
C61 H61B 0.9900
C62 C63 1.507(5)
C62 H62A 0.9900
C62 H62B 0.9900
C63 H63A 0.9800
C63 H63B 0.9800
C63 H63C 0.9800
C64 C65 1.516(5)
C64 H64A 0.9800
C64 H64B 0.9800
C64 H64C 0.9800
C65 C66 1.465(5)
C65 H65A 0.9900
C65 H65B 0.9900
C66 C67 1.511(4)
C66 H66A 0.9900
C66 H66B 0.9900
C67 N14 1.513(4)
C67 H67A 0.9900
C67 H67B 0.9900
C68 C69 1.504(4)
C68 N14 1.518(3)
C68 H68A 0.9900
C68 H68B 0.9900
C69 C70 1.513(4)
C69 H69A 0.9900
C69 H69B 0.9900
C70 C71 1.507(5)
C70 H70A 0.9900
C70 H70B 0.9900
C71 H71A 0.9800
C71 H71B 0.9800
C71 H71C 0.9800
C72 N14 1.518(3)
C72 C73 1.518(4)
C72 H72A 0.9900
C72 H72B 0.9900
C73 C74 1.516(4)
C73 H73A 0.9900
C73 H73B 0.9900
C74 C75 1.482(5)
C74 H74A 0.9900
C74 H74B 0.9900
C75 H75A 0.9800
C75 H75B 0.9800
C75 H75C 0.9800
C76 C77 1.506(4)
C76 N14 1.520(4)
C76 H76A 0.9900
C76 H76B 0.9900
C77 C78 1.506(4)
C77 H77A 0.9900
C77 H77B 0.9900
C78 C79 1.529(4)
C78 H78A 0.9900
C78 H78B 0.9900
C79 H79A 0.9800
C79 H79B 0.9800
C79 H79C 0.9800
C80 C81 1.522(5)
C80 H80A 0.9800
C80 H80B 0.9800
C80 H80C 0.9800
C81 C82 1.495(5)
C81 H81A 0.9900
C81 H81B 0.9900
C82 C83 1.518(5)
C82 H82A 0.9900
C82 H82B 0.9900
C83 N15 1.528(4)
C83 H83A 0.9900
C83 H83B 0.9900
C84 C85 1.525(6)
C84 H84A 0.9800
C84 H84B 0.9800
C84 H84C 0.9800
C85 C86 1.522(5)
C85 H85A 0.9900
C85 H85B 0.9900
C86 C87 1.518(4)
C86 H86A 0.9900
C86 H86B 0.9900
C87 N15 1.525(4)
C87 H87A 0.9900
C87 H87B 0.9900
C88 C89 1.508(5)
C88 H88A 0.9800
C88 H88B 0.9800
C88 H88C 0.9800
C89 C90 1.515(5)
C89 H89A 0.9900
C89 H89B 0.9900
C90 C91 1.510(4)
C90 H90A 0.9900
C90 H90B 0.9900
C91 N15 1.512(4)
C91 H91A 0.9900
C91 H91B 0.9900
C92 C93 1.520(5)
C92 H92A 0.9800
C92 H92B 0.9800
C92 H92C 0.9800
C93 C94 1.537(5)
C93 H93A 0.9900
C93 H93B 0.9900
C94 C95 1.516(5)
C94 H94A 0.9900
C94 H94B 0.9900
C95 N15 1.524(4)
C95 H95A 0.9900
C95 H95B 0.9900
C96 C97 1.525(5)
C96 H96A 0.9800
C96 H96B 0.9800
C96 H96C 0.9800
C97 C98 1.512(5)
C97 H97A 0.9900
C97 H97B 0.9900
C98 C99 1.523(4)
C98 H98A 0.9900
C98 H98B 0.9900
C99 N16 1.510(4)
C99 H99A 0.9900
C99 H99B 0.9900
C100 C101 1.396(6)
C100 H10O 0.9800
C100 H10P 0.9800
C100 H10Q 0.9800
C101 C102 1.498(5)
C101 H10K 0.9900
C101 H10L 0.9900
C102 C103 1.519(4)
C102 H10M 0.9900
C102 H10N 0.9900
C103 N16 1.524(4)
C103 H10A 0.9900
C103 H10B 0.9900
C104 C105 1.515(5)
C104 H10R 0.9800
C104 H10S 0.9800
C104 H10T 0.9800
C105 C106 1.511(4)
C105 H10E 0.9900
C105 H10F 0.9900
C106 C107 1.525(4)
C106 H10G 0.9900
C106 H10H 0.9900
C107 N16 1.518(4)
C107 H10C 0.9900
C107 H10D 0.9900
C108 C109 1.510(5)
C108 H10U 0.9800
C108 H10V 0.9800
C108 H10W 0.9800
C109 C110 1.516(4)
C109 H10I 0.9900
C109 H10J 0.9900
C110 C111 1.506(4)
C110 H11C 0.9900
C110 H11D 0.9900
C111 N16 1.511(3)
C111 H11E 0.9900
C111 H11F 0.9900
N1 H1 0.8800
N2 N3 1.346(3)
N2 H2 0.8800
N4 H4A 0.8800
N5 N6 1.345(3)
N5 H5A 0.8800
N7 H7A 0.8800
N8 N9 1.353(3)
N8 H8A 0.8800
N10 H10 0.8800
N11 N12 1.345(3)
N11 H11A 0.8800
O13 H13A 0.97(3)
O13 H13B 1.02(3)
O14 H14A 0.93(3)
O14 H14B 0.92(3)

loop_
_geom_hbond_atom_site_label_D
_geom_hbond_atom_site_label_H
_geom_hbond_atom_site_label_A
_geom_hbond_distance_DH
_geom_hbond_distance_HA
_geom_hbond_distance_DA
_geom_hbond_angle_DHA
_geom_hbond_site_symmetry_A
_geom_hbond_publ_flag
O14 H14A N12 0.93(3) 2.01(3) 2.900(3) 160(3) 1_645 yes
O14 H14B O8 0.92(3) 2.01(3) 2.890(3) 158(3) 3_655 yes
O13 H13B N9 1.02(3) 2.03(3) 3.028(3) 164(3) . yes
O13 H13A O10 0.97(3) 1.97(4) 2.815(3) 144(3) 3_665 yes
N8 H8A O10 0.88 1.91 2.776(3) 167.4 3_665 yes
N8 H8A O12 0.88 2.48 2.990(3) 117.3 3_665 yes
N1 H1 O5 0.88 2.05 2.881(3) 156.7 2_655 yes
N2 H2 O4 0.88 1.88 2.755(3) 173.2 1_565 yes
N4 H4A O1 0.88 2.11 2.923(3) 152.4 2_645 yes
N5 H5A O2 0.88 1.88 2.745(3) 166.1 1_445 yes
N5 H5A O3 0.88 2.47 2.978(3) 117.1 1_445 yes
N7 H7A O7 0.88 2.27 3.080(3) 152.4 3_655 yes
N10 H10 O11 0.88 2.16 2.982(3) 155.8 3_565 yes
N11 H11A O8 0.88 1.89 2.755(3) 166.1 3_565 yes
N11 H11A O8 0.88 1.89 2.755(3) 166.1 3_565 yes
